data_4502100
loop_
_publ_author_name
'Cao, Man-Li'
'Wu, Jin-Ji'
'Liang, Jin-Juan'
'Ye, Bao-Hui'

_publ_section_title
;
 Ligand-Directed Assembly of Asymmetric 1,3,5-Triazine Ligands Containing
 Pyridyl and Hydroxyl Groups
;
_journal_issue 11
_journal_name_full 'Crystal Growth &amp; Design'
_journal_page_first 4934
_journal_paper_doi 10.1021/cg101016t
_journal_volume 10
_journal_year 2010
_chemical_formula_sum 'C26 H20 Co N10 O5'
_chemical_formula_weight 611.45
_chemical_name_systematic
; 
 ? 
;
_space_group_IT_number 15
_symmetry_cell_setting monoclinic
_symmetry_space_group_name_Hall '-C 2yc'
_symmetry_space_group_name_H-M 'C 1 2/c 1'
_atom_sites_solution_hydrogens geom
_atom_sites_solution_primary direct
_atom_sites_solution_secondary difmap
_audit_creation_method SHELXL-97
_cell_angle_alpha 90.00
_cell_angle_beta 121.044(4)
_cell_angle_gamma 90.00
_cell_formula_units_Z 4
_cell_length_a 20.746(5)
_cell_length_b 13.754(3)
_cell_length_c 11.421(3)
_cell_measurement_reflns_used 2410
_cell_measurement_temperature 293(2)
_cell_measurement_theta_max 25.00
_cell_measurement_theta_min 3.21
_cell_volume 2792.1(12)
_computing_structure_refinement 'SHELXL-97 (Sheldrick, 1997)'
_computing_structure_solution 'SHELXS-97 (Sheldrick, 1990)'
_diffrn_ambient_temperature 293(2)
_diffrn_measured_fraction_theta_full 0.981
_diffrn_measured_fraction_theta_max 0.981
_diffrn_measurement_device_type 'Bruker Smart Apex CCD area detector'
_diffrn_measurement_method 'phi and omega scans'
_diffrn_radiation_monochromator graphite
_diffrn_radiation_source 'fine-focus sealed tube'
_diffrn_radiation_type MoK\a
_diffrn_radiation_wavelength 0.71073
_diffrn_reflns_av_R_equivalents 0.0300
_diffrn_reflns_av_sigmaI/netI 0.0497
_diffrn_reflns_limit_h_max 13
_diffrn_reflns_limit_h_min -24
_diffrn_reflns_limit_k_max 10
_diffrn_reflns_limit_k_min -16
_diffrn_reflns_limit_l_max 13
_diffrn_reflns_limit_l_min -12
_diffrn_reflns_number 4863
_diffrn_reflns_theta_full 25.00
_diffrn_reflns_theta_max 25.00
_diffrn_reflns_theta_min 3.21
_diffrn_standards_decay_% negligible
_exptl_absorpt_coefficient_mu 0.670
_exptl_absorpt_correction_T_max 0.9514
_exptl_absorpt_correction_T_min 0.8201
_exptl_absorpt_correction_type multi-scan
_exptl_absorpt_process_details SADABS
_exptl_crystal_colour red
_exptl_crystal_density_diffrn 1.454
_exptl_crystal_density_method 'not measured'
_exptl_crystal_description block
_exptl_crystal_F_000 1252
_exptl_crystal_size_max 0.31
_exptl_crystal_size_mid 0.10
_exptl_crystal_size_min 0.08
_refine_diff_density_max 0.748
_refine_diff_density_min -0.394
_refine_diff_density_rms 0.118
_refine_ls_extinction_method none
_refine_ls_goodness_of_fit_ref 1.016
_refine_ls_hydrogen_treatment constr
_refine_ls_matrix_type full
_refine_ls_number_parameters 190
_refine_ls_number_reflns 2410
_refine_ls_number_restraints 0
_refine_ls_restrained_S_all 1.016
_refine_ls_R_factor_all 0.0855
_refine_ls_R_factor_gt 0.0682
_refine_ls_shift/su_max 0.000
_refine_ls_shift/su_mean 0.000
_refine_ls_structure_factor_coef Fsqd
_refine_ls_weighting_details 'calc w=1/[\s^2^(Fo^2^)+(0.1405P)^2^+4.4662P] where P=(Fo^2^+2Fc^2^)/3'
_refine_ls_weighting_scheme calc
_refine_ls_wR_factor_gt 0.1941
_refine_ls_wR_factor_ref 0.2086
_reflns_number_gt 1916
_reflns_number_total 2410
_reflns_threshold_expression >2sigma(I)
_cod_data_source_file cg101016t_si_001.cif
_cod_data_source_block complex_4
_cod_depositor_comments
;
The following automatic conversions were performed:

'_refine_ls_hydrogen_treatment' value 'CONSTR' changed to 'constr'
according to /home/saulius/struct/CIF-dictionaries/cif_core.dic
dictionary named 'cif_core.dic' version 2.4.2 from 2011-04-26.

Automatic conversion script
Id: cif_fix_values 1715 2011-07-08 13:25:40Z adriana 
;
_cod_original_cell_volume 2792.3(11)
_cod_original_sg_symbol_H-M C2/c
_cod_database_code 4502100

loop_
_symmetry_equiv_pos_as_xyz
'x, y, z'
'-x, y, -z+1/2'
'x+1/2, y+1/2, z'
'-x+1/2, y+1/2, -z+1/2'
'-x, -y, -z'
'x, -y, z-1/2'
'-x+1/2, -y+1/2, -z'
'x+1/2, -y+1/2, z-1/2'

loop_
_atom_site_label
_atom_site_type_symbol
_atom_site_fract_x
_atom_site_fract_y
_atom_site_fract_z
_atom_site_U_iso_or_equiv
_atom_site_adp_type
_atom_site_occupancy
_atom_site_symmetry_multiplicity
_atom_site_calc_flag
_atom_site_refinement_flags
Co1 Co 0.5000 0.08282(6) 0.7500 0.0280(4) Uani 1 2 d S
O1 O 0.56044(19) 0.0198(2) 0.2054(3) 0.0322(8) Uani 1 1 d .
O1W O 0.4100(2) 0.0766(2) 0.5430(3) 0.0363(8) Uani 1 1 d .
H1WA H 0.3998 0.1034 0.4683 0.054 Uiso 1 1 d R
H1WB H 0.4036 0.0154 0.5388 0.054 Uiso 1 1 d R
N1 N 0.5554(2) 0.1910(3) 0.6972(4) 0.0336(9) Uani 1 1 d .
N2 N 0.5905(2) 0.1176(3) 0.3861(4) 0.0321(9) Uani 1 1 d .
N3 N 0.6428(3) 0.2716(3) 0.3933(4) 0.0382(10) Uani 1 1 d .
N4 N 0.6185(2) 0.1609(3) 0.2151(4) 0.0337(10) Uani 1 1 d .
N5 N 0.7342(4) 0.3491(5) 0.0952(6) 0.0754(17) Uani 1 1 d .
C1 C 0.5873(3) 0.2702(4) 0.7701(5) 0.0440(13) Uani 1 1 d .
H13A H 0.5811 0.2840 0.8434 0.053 Uiso 1 1 calc R
C2 C 0.6299(4) 0.3340(4) 0.7423(6) 0.0523(16) Uani 1 1 d .
H17A H 0.6514 0.3891 0.7957 0.063 Uiso 1 1 calc R
C3 C 0.6394(3) 0.3138(4) 0.6341(6) 0.0480(15) Uani 1 1 d .
H22A H 0.6674 0.3552 0.6131 0.058 Uiso 1 1 calc R
C4 C 0.6066(3) 0.2310(3) 0.5569(5) 0.0332(11) Uani 1 1 d .
C5 C 0.5650(3) 0.1723(3) 0.5917(5) 0.0310(11) Uani 1 1 d .
H9A H 0.5426 0.1169 0.5395 0.037 Uiso 1 1 calc R
C6 C 0.6145(3) 0.2052(3) 0.4390(5) 0.0310(11) Uani 1 1 d .
C7 C 0.5887(3) 0.0975(3) 0.2666(5) 0.0275(10) Uani 1 1 d .
C8 C 0.6463(3) 0.2432(3) 0.2846(5) 0.0331(11) Uani 1 1 d .
C9 C 0.6848(3) 0.3117(3) 0.2389(5) 0.0350(11) Uani 1 1 d .
C10 C 0.7122(4) 0.3988(4) 0.3026(6) 0.0480(14) Uani 1 1 d .
H14A H 0.7061 0.4156 0.3751 0.058 Uiso 1 1 calc R
C11 C 0.7480(4) 0.4615(4) 0.2637(6) 0.0542(16) Uani 1 1 d .
H24A H 0.7654 0.5213 0.3068 0.065 Uiso 1 1 calc R
C12 C 0.7575(4) 0.4342(5) 0.1600(7) 0.0662(19) Uani 1 1 d .
H21A H 0.7817 0.4771 0.1322 0.079 Uiso 1 1 calc R
C13 C 0.6970(3) 0.2869(4) 0.1340(6) 0.0503(15) Uani 1 1 d .
H11A H 0.6797 0.2276 0.0896 0.060 Uiso 1 1 calc R
O2W O 0.471(2) 0.532(2) 0.658(3) 0.302(15) Uiso 0.50 1 d P

loop_
_atom_site_aniso_label
_atom_site_aniso_U_11
_atom_site_aniso_U_22
_atom_site_aniso_U_33
_atom_site_aniso_U_23
_atom_site_aniso_U_13
_atom_site_aniso_U_12
Co1 0.0478(6) 0.0228(5) 0.0310(5) 0.000 0.0329(5) 0.000
O1 0.051(2) 0.0258(16) 0.0372(19) -0.0051(14) 0.0349(17) -0.0058(14)
O1W 0.056(2) 0.0358(19) 0.0284(18) 0.0014(14) 0.0295(17) -0.0017(15)
N1 0.049(3) 0.031(2) 0.036(2) -0.0018(17) 0.033(2) -0.0022(18)
N2 0.050(2) 0.030(2) 0.031(2) -0.0022(17) 0.031(2) -0.0057(18)
N3 0.064(3) 0.031(2) 0.041(2) -0.0078(18) 0.042(2) -0.0134(19)
N4 0.051(3) 0.029(2) 0.038(2) -0.0005(17) 0.035(2) -0.0019(18)
N5 0.094(5) 0.088(4) 0.071(4) 0.011(3) 0.062(4) -0.014(4)
C1 0.072(4) 0.039(3) 0.041(3) -0.009(2) 0.044(3) -0.010(3)
C2 0.087(5) 0.040(3) 0.054(3) -0.024(3) 0.053(4) -0.028(3)
C3 0.076(4) 0.039(3) 0.056(3) -0.008(3) 0.054(3) -0.018(3)
C4 0.054(3) 0.024(2) 0.036(3) -0.003(2) 0.034(2) -0.002(2)
C5 0.050(3) 0.025(2) 0.031(2) -0.0020(19) 0.030(2) 0.000(2)
C6 0.045(3) 0.028(2) 0.033(2) -0.001(2) 0.029(2) -0.003(2)
C7 0.038(3) 0.025(2) 0.029(2) 0.0011(19) 0.024(2) -0.0027(19)
C8 0.047(3) 0.029(2) 0.033(3) 0.000(2) 0.028(2) -0.003(2)
C9 0.046(3) 0.034(3) 0.038(3) 0.001(2) 0.031(2) -0.007(2)
C10 0.074(4) 0.032(3) 0.061(4) -0.008(2) 0.052(3) -0.012(3)
C11 0.076(4) 0.035(3) 0.062(4) -0.003(3) 0.043(4) -0.020(3)
C12 0.073(4) 0.065(4) 0.075(5) 0.016(4) 0.049(4) -0.024(4)
C13 0.071(4) 0.054(3) 0.051(3) -0.011(3) 0.049(3) -0.024(3)

loop_
_atom_type_symbol
_atom_type_description
_atom_type_scat_dispersion_real
_atom_type_scat_dispersion_imag
_atom_type_scat_source
C C 0.0033 0.0016 'International Tables Vol C Tables 4.2.6.8 and 6.1.1.4'
H H 0.0000 0.0000 'International Tables Vol C Tables 4.2.6.8 and 6.1.1.4'
N N 0.0061 0.0033 'International Tables Vol C Tables 4.2.6.8 and 6.1.1.4'
O O 0.0106 0.0060 'International Tables Vol C Tables 4.2.6.8 and 6.1.1.4'
Co Co 0.3494 0.9721 'International Tables Vol C Tables 4.2.6.8 and 6.1.1.4'

loop_
_geom_angle_atom_site_label_1
_geom_angle_atom_site_label_2
_geom_angle_atom_site_label_3
_geom_angle
_geom_angle_site_symmetry_1
_geom_angle_site_symmetry_3
O1 Co1 O1 96.37(17) 6_556 5_656
O1 Co1 O1W 87.22(12) 6_556 2_656
O1 Co1 O1W 89.71(12) 5_656 2_656
O1 Co1 O1W 89.71(12) 6_556 .
O1 Co1 O1W 87.22(12) 5_656 .
O1W Co1 O1W 175.39(16) 2_656 .
O1 Co1 N1 85.73(14) 6_556 .
O1 Co1 N1 176.76(14) 5_656 .
O1W Co1 N1 92.87(14) 2_656 .
O1W Co1 N1 90.33(14) . .
O1 Co1 N1 176.76(14) 6_556 2_656
O1 Co1 N1 85.73(14) 5_656 2_656
O1W Co1 N1 90.33(14) 2_656 2_656
O1W Co1 N1 92.87(14) . 2_656
N1 Co1 N1 92.3(2) . 2_656
C7 O1 Co1 127.1(3) . 5_656
Co1 O1W H1WA 136.0 . .
Co1 O1W H1WB 97.1 . .
H1WA O1W H1WB 115.1 . .
C1 N1 C5 117.7(4) . .
C1 N1 Co1 124.1(3) . .
C5 N1 Co1 117.9(3) . .
C6 N2 C7 116.5(4) . .
C6 N3 C8 114.2(4) . .
C8 N4 C7 116.1(4) . .
C12 N5 C13 118.1(6) . .
N1 C1 C2 123.1(4) . .
N1 C1 H13A 118.4 . .
C2 C1 H13A 118.4 . .
C3 C2 C1 118.6(5) . .
C3 C2 H17A 120.7 . .
C1 C2 H17A 120.7 . .
C2 C3 C4 119.1(5) . .
C2 C3 H22A 120.4 . .
C4 C3 H22A 120.4 . .
C5 C4 C3 118.2(4) . .
C5 C4 C6 120.0(4) . .
C3 C4 C6 121.8(4) . .
N1 C5 C4 123.4(4) . .
N1 C5 H9A 118.3 . .
C4 C5 H9A 118.3 . .
N2 C6 N3 125.7(4) . .
N2 C6 C4 116.1(4) . .
N3 C6 C4 118.1(4) . .
O1 C7 N4 119.5(4) . .
O1 C7 N2 119.5(4) . .
N4 C7 N2 120.9(4) . .
N4 C8 N3 125.9(4) . .
N4 C8 C9 118.4(4) . .
N3 C8 C9 115.8(4) . .
C10 C9 C13 117.7(4) . .
C10 C9 C8 121.3(4) . .
C13 C9 C8 121.0(4) . .
C11 C10 C9 122.2(5) . .
C11 C10 H14A 118.9 . .
C9 C10 H14A 118.9 . .
C12 C11 C10 117.6(5) . .
C12 C11 H24A 121.2 . .
C10 C11 H24A 121.2 . .
N5 C12 C11 123.8(5) . .
N5 C12 H21A 118.1 . .
C11 C12 H21A 118.1 . .
N5 C13 C9 120.7(5) . .
N5 C13 H11A 119.7 . .
C9 C13 H11A 119.7 . .

loop_
_geom_bond_atom_site_label_1
_geom_bond_atom_site_label_2
_geom_bond_distance
_geom_bond_site_symmetry_2
Co1 O1 2.118(3) 6_556
Co1 O1 2.118(3) 5_656
Co1 O1W 2.129(3) 2_656
Co1 O1W 2.129(3) .
Co1 N1 2.148(4) .
Co1 N1 2.148(4) 2_656
O1 C7 1.246(5) .
O1 Co1 2.118(3) 5_656
O1W H1WA 0.8499 .
O1W H1WB 0.8500 .
N1 C1 1.323(6) .
N1 C5 1.344(5) .
N2 C6 1.325(6) .
N2 C7 1.374(6) .
N3 C6 1.329(6) .
N3 C8 1.340(6) .
N4 C8 1.331(6) .
N4 C7 1.364(6) .
N5 C12 1.335(9) .
N5 C13 1.371(7) .
C1 C2 1.392(7) .
C1 H13A 0.9300 .
C2 C3 1.377(7) .
C2 H17A 0.9300 .
C3 C4 1.386(7) .
C3 H22A 0.9300 .
C4 C5 1.381(6) .
C4 C6 1.481(6) .
C5 H9A 0.9300 .
C8 C9 1.492(6) .
C9 C10 1.364(7) .
C9 C13 1.388(7) .
C10 C11 1.355(8) .
C10 H14A 0.9300 .
C11 C12 1.350(9) .
C11 H24A 0.9300 .
C12 H21A 0.9300 .
C13 H11A 0.9300 .
O2W O2W 1.80(5) 2_656

loop_
_geom_hbond_atom_site_label_D
_geom_hbond_atom_site_label_H
_geom_hbond_atom_site_label_A
_geom_hbond_distance_DH
_geom_hbond_distance_HA
_geom_hbond_distance_DA
_geom_hbond_angle_DHA
_geom_hbond_site_symmetry_A
O1W H1WA N4 0.85 2.08 2.930(5) 175.0 2_655
O1W H1WB N2 0.85 2.00 2.792(5) 155.6 5_656

loop_
_geom_torsion_atom_site_label_1
_geom_torsion_atom_site_label_2
_geom_torsion_atom_site_label_3
_geom_torsion_atom_site_label_4
_geom_torsion
_geom_torsion_site_symmetry_1
O1 Co1 N1 C1 -134.2(4) 6_556
O1 Co1 N1 C1 95(2) 5_656
O1W Co1 N1 C1 -47.2(4) 2_656
O1W Co1 N1 C1 136.1(4) .
N1 Co1 N1 C1 43.2(4) 2_656
O1 Co1 N1 C5 38.6(4) 6_556
O1 Co1 N1 C5 -92(2) 5_656
O1W Co1 N1 C5 125.6(4) 2_656
O1W Co1 N1 C5 -51.1(4) .
N1 Co1 N1 C5 -144.0(4) 2_656
C5 N1 C1 C2 0.0(8) .
Co1 N1 C1 C2 172.8(5) .
N1 C1 C2 C3 -0.1(9) .
C1 C2 C3 C4 -0.1(9) .
C2 C3 C4 C5 0.5(8) .
C2 C3 C4 C6 179.8(5) .
C1 N1 C5 C4 0.3(7) .
Co1 N1 C5 C4 -172.9(4) .
C3 C4 C5 N1 -0.6(8) .
C6 C4 C5 N1 -179.9(4) .
C7 N2 C6 N3 -6.2(8) .
C7 N2 C6 C4 172.0(4) .
C8 N3 C6 N2 -0.3(8) .
C8 N3 C6 C4 -178.5(4) .
C5 C4 C6 N2 -10.5(7) .
C3 C4 C6 N2 170.2(5) .
C5 C4 C6 N3 167.9(5) .
C3 C4 C6 N3 -11.4(8) .
Co1 O1 C7 N4 -172.6(3) 5_656
Co1 O1 C7 N2 8.5(6) 5_656
C8 N4 C7 O1 178.7(4) .
C8 N4 C7 N2 -2.3(7) .
C6 N2 C7 O1 -173.6(4) .
C6 N2 C7 N4 7.5(7) .
C7 N4 C8 N3 -5.0(8) .
C7 N4 C8 C9 175.5(4) .
C6 N3 C8 N4 6.3(8) .
C6 N3 C8 C9 -174.1(4) .
N4 C8 C9 C10 177.6(5) .
N3 C8 C9 C10 -1.9(8) .
N4 C8 C9 C13 -5.3(8) .
N3 C8 C9 C13 175.1(5) .
C13 C9 C10 C11 2.1(9) .
C8 C9 C10 C11 179.3(6) .
C9 C10 C11 C12 -1.4(10) .
C13 N5 C12 C11 1.6(11) .
C10 C11 C12 N5 -0.5(11) .
C12 N5 C13 C9 -0.8(10) .
C10 C9 C13 N5 -1.0(9) .
C8 C9 C13 N5 -178.1(5) .
